data_4065247
loop_
_publ_author_name
'Phillips, Andrew D.'
'Thommes, Katrin'
'Scopelliti, Rosario'
'Gandolfi, Claudio'
'Albrecht, Martin'
'Severin, Kay'
'Schreiber, Dominique F.'
'Dyson, Paul J.'

_publ_section_title
;
 Modulating the Steric, Electronic, and Catalytic Properties of Cp*
 Ruthenium Half-Sandwich Complexes with \b-Diketiminato Ligands
;
_journal_issue 22
_journal_name_full Organometallics
_journal_page_first 6119
_journal_paper_doi 10.1021/om2006479
_journal_volume 30
_journal_year 2011
_chemical_formula_moiety 'C31 H40 N2 Ru'
_chemical_formula_sum 'C31 H40 N2 Ru'
_chemical_formula_weight 541.72
_chemical_name_common Cp*Ru((2,6-Me2C6H3NCMe)2CH)
_chemical_name_systematic
; 
 ? 
;
_space_group_IT_number 2
_symmetry_cell_setting triclinic
_symmetry_Int_Tables_number 2
_symmetry_space_group_name_Hall '-P 1'
_symmetry_space_group_name_H-M 'P -1'
_atom_sites_solution_hydrogens geom
_atom_sites_solution_primary direct
_atom_sites_solution_secondary difmap
_audit_creation_method SHELXL-97
_cell_angle_alpha 96.753(6)
_cell_angle_beta 103.186(8)
_cell_angle_gamma 104.813(8)
_cell_formula_units_Z 4
_cell_length_a 11.1867(12)
_cell_length_b 15.6006(17)
_cell_length_c 17.0345(13)
_cell_measurement_reflns_used 117
_cell_measurement_temperature 100(2)
_cell_measurement_theta_max 20.569
_cell_measurement_theta_min 5.882
_cell_volume 2749.0(5)
_computing_cell_refinement 'Dirax/lsq (Duisenberg A.J.M., Nonius B.V., 1989-2000)'
_computing_data_collection 'Collect (Hooft, R.W.W., 1998. Nonius B.V., 1997-2000)'
_computing_data_reduction 'EvalCCD (Hooft R.W.W., Nonius B.V., 1998)'
_computing_molecular_graphics 'ORTEP-3 for windows 2.02 (Farrugia, 2008)'
_computing_publication_material 'WinGX 1.80.05 (Farrugia, 2009)'
_computing_structure_refinement 'SHELXL-97 (Sheldrick G.M., 2008)'
_computing_structure_solution 'SHELXS-97 (Sheldrick G.M., 2008)'
_diffrn_ambient_temperature 100(2)
_diffrn_detector 'Bruker Apex II CCD'
_diffrn_detector_area_resol_mean 9.091
_diffrn_measured_fraction_theta_full 0.995
_diffrn_measured_fraction_theta_max 0.995
_diffrn_measurement_device_type 'Bruker-Nonus KappaCCD with \k-goniostat'
_diffrn_measurement_method '\f & \w scans'
_diffrn_radiation_monochromator graphite
_diffrn_radiation_source 'Nonus (Mo) X-ray Source'
_diffrn_radiation_type MoK\a
_diffrn_radiation_wavelength 0.71073
_diffrn_reflns_av_R_equivalents 0.0481
_diffrn_reflns_av_sigmaI/netI 0.0371
_diffrn_reflns_limit_h_max 13
_diffrn_reflns_limit_h_min -13
_diffrn_reflns_limit_k_max 18
_diffrn_reflns_limit_k_min -18
_diffrn_reflns_limit_l_max 20
_diffrn_reflns_limit_l_min -20
_diffrn_reflns_number 51833
_diffrn_reflns_theta_full 25.00
_diffrn_reflns_theta_max 25.00
_diffrn_reflns_theta_min 3.35
_diffrn_source 'Enraf Nonius FR590'
_exptl_absorpt_coefficient_mu 0.591
_exptl_absorpt_correction_T_max 1.0
_exptl_absorpt_correction_T_min 0.773122
_exptl_absorpt_correction_type multi-scan
_exptl_absorpt_process_details
;
 Bruker Nonius Area Detector Scaling and Absorption Correction
 SADABS 2.10 (Bruker, 2003)
 based on an algorithm described by
 R.H. Blessing, Acta Cryst. (1995), a51, 33-38
;
_exptl_crystal_colour pink
_exptl_crystal_density_diffrn 1.309
_exptl_crystal_density_method 'not measured'
_exptl_crystal_description prism
_exptl_crystal_F_000 1136
_exptl_crystal_size_max 0.459
_exptl_crystal_size_mid 0.208
_exptl_crystal_size_min 0.142
_refine_diff_density_max 0.361
_refine_diff_density_min -0.432
_refine_diff_density_rms 0.072
_refine_ls_extinction_method none
_refine_ls_goodness_of_fit_ref 1.105
_refine_ls_hydrogen_treatment constr
_refine_ls_matrix_type full
_refine_ls_number_parameters 635
_refine_ls_number_reflns 9641
_refine_ls_number_restraints 0
_refine_ls_restrained_S_all 1.105
_refine_ls_R_factor_all 0.0544
_refine_ls_R_factor_gt 0.0336
_refine_ls_shift/su_max 0.001
_refine_ls_shift/su_mean 0.000
_refine_ls_structure_factor_coef Fsqd
_refine_ls_weighting_details 'calc w=1/[\s^2^(Fo^2^)+(0.0139P)^2^+3.6403P] where P=(Fo^2^+2Fc^2^)/3'
_refine_ls_weighting_scheme calc
_refine_ls_wR_factor_gt 0.0600
_refine_ls_wR_factor_ref 0.0677
_reflns_number_gt 7450
_reflns_number_total 9641
_reflns_threshold_expression I>2/s(I)
_cod_data_source_file om2006479_si_001.cif
_cod_data_source_block adp211
_cod_database_code 4065247

loop_
_symmetry_equiv_pos_as_xyz
'x, y, z'
'-x, -y, -z'

loop_
_atom_site_label
_atom_site_type_symbol
_atom_site_fract_x
_atom_site_fract_y
_atom_site_fract_z
_atom_site_U_iso_or_equiv
_atom_site_adp_type
_atom_site_occupancy
_atom_site_symmetry_multiplicity
_atom_site_calc_flag
_atom_site_refinement_flags
C1 C 0.4525(3) 0.7615(2) 0.07741(18) 0.0156(7) Uani 1 1 d .
C2 C 0.3668(3) 0.7889(2) 0.11650(19) 0.0215(7) Uani 1 1 d .
C3 C 0.2918(3) 0.8389(2) 0.0763(2) 0.0320(9) Uani 1 1 d .
H3 H 0.2314 0.8568 0.1007 0.038 Uiso 1 1 calc R
C4 C 0.3039(3) 0.8626(2) 0.0021(2) 0.0364(10) Uani 1 1 d .
H4 H 0.2542 0.8980 -0.0230 0.044 Uiso 1 1 calc R
C5 C 0.3884(3) 0.8346(2) -0.0354(2) 0.0321(9) Uani 1 1 d .
H5 H 0.3967 0.8516 -0.0861 0.039 Uiso 1 1 calc R
C6 C 0.4618(3) 0.7817(2) 0.00029(18) 0.0200(7) Uani 1 1 d .
C7 C 0.3564(3) 0.7648(3) 0.1985(2) 0.0338(9) Uani 1 1 d .
H7A H 0.3244 0.6991 0.1925 0.051 Uiso 1 1 calc R
H7B H 0.2968 0.7927 0.2181 0.051 Uiso 1 1 calc R
H7C H 0.4412 0.7870 0.2382 0.051 Uiso 1 1 calc R
C8 C 0.5451(3) 0.7436(2) -0.04406(19) 0.0288(8) Uani 1 1 d .
H8A H 0.5013 0.6799 -0.0683 0.043 Uiso 1 1 calc R
H8B H 0.6272 0.7489 -0.0051 0.043 Uiso 1 1 calc R
H8C H 0.5608 0.7773 -0.0876 0.043 Uiso 1 1 calc R
C9 C 0.4705(3) 0.6181(2) 0.09664(18) 0.0183(7) Uani 1 1 d .
C10 C 0.3368(3) 0.5808(2) 0.0372(2) 0.0266(8) Uani 1 1 d .
H10A H 0.2765 0.6060 0.0590 0.040 Uiso 1 1 calc R
H10B H 0.3088 0.5149 0.0308 0.040 Uiso 1 1 calc R
H10C H 0.3391 0.5976 -0.0162 0.040 Uiso 1 1 calc R
C11 C 0.5260(3) 0.5551(2) 0.12907(19) 0.0199(7) Uani 1 1 d .
H11 H 0.4752 0.4938 0.1122 0.024 Uiso 1 1 calc R
C12 C 0.6469(3) 0.5707(2) 0.18315(18) 0.0160(7) Uani 1 1 d .
C13 C 0.6809(3) 0.4882(2) 0.20952(19) 0.0218(7) Uani 1 1 d .
H13A H 0.7553 0.4814 0.1911 0.033 Uiso 1 1 calc R
H13B H 0.6077 0.4343 0.1850 0.033 Uiso 1 1 calc R
H13C H 0.7015 0.4956 0.2695 0.033 Uiso 1 1 calc R
C14 C 0.8531(3) 0.6536(2) 0.26411(17) 0.0133(6) Uani 1 1 d .
C15 C 0.9513(3) 0.6429(2) 0.22935(18) 0.0181(7) Uani 1 1 d .
C16 C 1.0670(3) 0.6414(2) 0.2819(2) 0.0245(8) Uani 1 1 d .
H16 H 1.1361 0.6363 0.2598 0.029 Uiso 1 1 calc R
C17 C 1.0820(3) 0.6474(2) 0.3659(2) 0.0279(8) Uani 1 1 d .
H17 H 1.1608 0.6458 0.4006 0.033 Uiso 1 1 calc R
C18 C 0.9826(3) 0.6555(2) 0.39886(19) 0.0236(8) Uani 1 1 d .
H18 H 0.9935 0.6588 0.4562 0.028 Uiso 1 1 calc R
C19 C 0.8662(3) 0.6590(2) 0.34930(18) 0.0172(7) Uani 1 1 d .
C20 C 0.9319(3) 0.6288(2) 0.13701(19) 0.0251(8) Uani 1 1 d .
H20A H 0.8888 0.5649 0.1130 0.038 Uiso 1 1 calc R
H20B H 1.0154 0.6468 0.1250 0.038 Uiso 1 1 calc R
H20C H 0.8789 0.6655 0.1134 0.038 Uiso 1 1 calc R
C21 C 0.7576(3) 0.6680(2) 0.38439(19) 0.0234(8) Uani 1 1 d .
H21A H 0.7838 0.6721 0.4440 0.035 Uiso 1 1 calc R
H21B H 0.6828 0.6152 0.3600 0.035 Uiso 1 1 calc R
H21C H 0.7354 0.7227 0.3720 0.035 Uiso 1 1 calc R
C22 C 0.7624(3) 0.8996(2) 0.28069(17) 0.0163(6) Uani 1 1 d .
C23 C 0.7140(3) 0.9204(2) 0.20159(18) 0.0167(7) Uani 1 1 d .
C24 C 0.7932(3) 0.9016(2) 0.15137(17) 0.0157(6) Uani 1 1 d .
C25 C 0.8950(3) 0.8736(2) 0.20047(18) 0.0165(7) Uani 1 1 d .
C26 C 0.8781(3) 0.8754(2) 0.28096(17) 0.0149(6) Uani 1 1 d .
C27 C 0.7138(3) 0.9160(2) 0.35505(18) 0.0223(7) Uani 1 1 d .
H27A H 0.7288 0.8722 0.3901 0.034 Uiso 1 1 calc R
H27B H 0.6216 0.9092 0.3375 0.034 Uiso 1 1 calc R
H27C H 0.7594 0.9773 0.3859 0.034 Uiso 1 1 calc R
C28 C 0.6104(3) 0.9661(2) 0.18055(19) 0.0205(7) Uani 1 1 d .
H28A H 0.6475 1.0314 0.1993 0.031 Uiso 1 1 calc R
H28B H 0.5434 0.9436 0.2077 0.031 Uiso 1 1 calc R
H28C H 0.5729 0.9529 0.1210 0.031 Uiso 1 1 calc R
C29 C 0.7878(3) 0.9225(2) 0.06669(18) 0.0230(7) Uani 1 1 d .
H29A H 0.7000 0.9208 0.0392 0.035 Uiso 1 1 calc R
H29B H 0.8140 0.8776 0.0348 0.035 Uiso 1 1 calc R
H29C H 0.8460 0.9827 0.0710 0.035 Uiso 1 1 calc R
C30 C 1.0100(3) 0.8601(2) 0.1748(2) 0.0241(7) Uani 1 1 d .
H30A H 1.0762 0.9183 0.1858 0.036 Uiso 1 1 calc R
H30B H 0.9846 0.8347 0.1160 0.036 Uiso 1 1 calc R
H30C H 1.0442 0.8187 0.2059 0.036 Uiso 1 1 calc R
C31 C 0.9759(3) 0.8684(2) 0.35569(18) 0.0213(7) Uani 1 1 d .
H31A H 1.0216 0.8264 0.3395 0.032 Uiso 1 1 calc R
H31B H 0.9321 0.8461 0.3962 0.032 Uiso 1 1 calc R
H31C H 1.0373 0.9280 0.3797 0.032 Uiso 1 1 calc R
C32 C 0.1354(3) 0.3490(2) 0.23931(18) 0.0160(7) Uani 1 1 d .
C33 C 0.1167(3) 0.3371(2) 0.15367(18) 0.0200(7) Uani 1 1 d .
C34 C -0.0035(3) 0.3356(2) 0.1046(2) 0.0299(8) Uani 1 1 d .
H34 H -0.0191 0.3260 0.0466 0.036 Uiso 1 1 calc R
C35 C -0.0990(3) 0.3479(2) 0.1393(2) 0.0308(9) Uani 1 1 d .
H35 H -0.1798 0.3467 0.1053 0.037 Uiso 1 1 calc R
C36 C -0.0773(3) 0.3620(2) 0.2241(2) 0.0270(8) Uani 1 1 d .
H36 H -0.1432 0.3716 0.2475 0.032 Uiso 1 1 calc R
C37 C 0.0391(3) 0.3623(2) 0.27531(19) 0.0193(7) Uani 1 1 d .
C38 C 0.2253(3) 0.3314(3) 0.1165(2) 0.0292(8) Uani 1 1 d .
H38A H 0.2845 0.3919 0.1240 0.044 Uiso 1 1 calc R
H38B H 0.1906 0.3059 0.0577 0.044 Uiso 1 1 calc R
H38C H 0.2713 0.2926 0.1435 0.044 Uiso 1 1 calc R
C39 C 0.0609(3) 0.3776(2) 0.36780(19) 0.0264(8) Uani 1 1 d .
H39A H 0.1157 0.4393 0.3919 0.040 Uiso 1 1 calc R
H39B H 0.1029 0.3346 0.3904 0.040 Uiso 1 1 calc R
H39C H -0.0218 0.3690 0.3808 0.040 Uiso 1 1 calc R
C40 C 0.3420(3) 0.4332(2) 0.31718(18) 0.0180(7) Uani 1 1 d .
C41 C 0.3047(3) 0.5143(2) 0.2896(2) 0.0230(7) Uani 1 1 d .
H41A H 0.2786 0.5043 0.2296 0.034 Uiso 1 1 calc R
H41B H 0.3783 0.5686 0.3108 0.034 Uiso 1 1 calc R
H41C H 0.2330 0.5223 0.3109 0.034 Uiso 1 1 calc R
C42 C 0.4654(3) 0.4509(2) 0.36961(18) 0.0195(7) Uani 1 1 d .
H42 H 0.5140 0.5126 0.3871 0.023 Uiso 1 1 calc R
C43 C 0.5251(3) 0.3883(2) 0.39908(18) 0.0175(7) Uani 1 1 d .
C44 C 0.6631(3) 0.4275(2) 0.4524(2) 0.0244(8) Uani 1 1 d .
H44A H 0.6697 0.4094 0.5060 0.037 Uiso 1 1 calc R
H44B H 0.6875 0.4935 0.4598 0.037 Uiso 1 1 calc R
H44C H 0.7206 0.4048 0.4256 0.037 Uiso 1 1 calc R
C45 C 0.5510(3) 0.2461(2) 0.41354(17) 0.0149(6) Uani 1 1 d .
C46 C 0.5604(3) 0.2279(2) 0.49333(18) 0.0170(7) Uani 1 1 d .
C47 C 0.6442(3) 0.1786(2) 0.52313(19) 0.0226(7) Uani 1 1 d .
H47 H 0.6519 0.1654 0.5768 0.027 Uiso 1 1 calc R
C48 C 0.7158(3) 0.1490(2) 0.4752(2) 0.0251(8) Uani 1 1 d .
H48 H 0.7713 0.1150 0.4958 0.030 Uiso 1 1 calc R
C49 C 0.7065(3) 0.1690(2) 0.3969(2) 0.0229(7) Uani 1 1 d .
H49 H 0.7566 0.1489 0.3646 0.027 Uiso 1 1 calc R
C50 C 0.6247(3) 0.2182(2) 0.36498(18) 0.0168(7) Uani 1 1 d .
C51 C 0.4827(3) 0.2615(2) 0.54521(18) 0.0246(8) Uani 1 1 d .
H51A H 0.5087 0.3276 0.5557 0.037 Uiso 1 1 calc R
H51B H 0.4976 0.2403 0.5975 0.037 Uiso 1 1 calc R
H51C H 0.3912 0.2384 0.5161 0.037 Uiso 1 1 calc R
C52 C 0.6188(3) 0.2442(2) 0.28166(19) 0.0245(8) Uani 1 1 d .
H52A H 0.5290 0.2282 0.2495 0.037 Uiso 1 1 calc R
H52B H 0.6654 0.2118 0.2529 0.037 Uiso 1 1 calc R
H52C H 0.6581 0.3094 0.2886 0.037 Uiso 1 1 calc R
C53 C 0.1450(3) 0.1248(2) 0.34974(17) 0.0157(6) Uani 1 1 d .
C54 C 0.2536(3) 0.0921(2) 0.34682(18) 0.0177(7) Uani 1 1 d .
C55 C 0.2676(3) 0.0897(2) 0.26585(19) 0.0203(7) Uani 1 1 d .
C56 C 0.1632(3) 0.1156(2) 0.21682(18) 0.0181(7) Uani 1 1 d .
C57 C 0.0856(3) 0.1342(2) 0.26841(18) 0.0166(7) Uani 1 1 d .
C58 C 0.0902(3) 0.1333(2) 0.42247(19) 0.0244(7) Uani 1 1 d .
H58A H 0.0519 0.1832 0.4217 0.037 Uiso 1 1 calc R
H58B H 0.1589 0.1452 0.4733 0.037 Uiso 1 1 calc R
H58C H 0.0243 0.0770 0.4196 0.037 Uiso 1 1 calc R
C59 C 0.3258(3) 0.0523(2) 0.4120(2) 0.0268(8) Uani 1 1 d .
H59A H 0.2833 -0.0126 0.4039 0.040 Uiso 1 1 calc R
H59B H 0.3268 0.0817 0.4663 0.040 Uiso 1 1 calc R
H59C H 0.4141 0.0619 0.4080 0.040 Uiso 1 1 calc R
C60 C 0.3617(3) 0.0517(2) 0.2333(2) 0.0309(8) Uani 1 1 d .
H60A H 0.4444 0.0697 0.2750 0.046 Uiso 1 1 calc R
H60B H 0.3732 0.0750 0.1837 0.046 Uiso 1 1 calc R
H60C H 0.3287 -0.0143 0.2200 0.046 Uiso 1 1 calc R
C61 C 0.1337(3) 0.1099(2) 0.12535(18) 0.0270(8) Uani 1 1 d .
H61A H 0.0901 0.0471 0.0978 0.041 Uiso 1 1 calc R
H61B H 0.2139 0.1313 0.1099 0.041 Uiso 1 1 calc R
H61C H 0.0780 0.1476 0.1087 0.041 Uiso 1 1 calc R
C62 C -0.0454(3) 0.1476(2) 0.2412(2) 0.0226(7) Uani 1 1 d .
H62A H -0.0511 0.1750 0.1920 0.034 Uiso 1 1 calc R
H62B H -0.0588 0.1875 0.2852 0.034 Uiso 1 1 calc R
H62C H -0.1113 0.0892 0.2286 0.034 Uiso 1 1 calc R
N1 N 0.5285(2) 0.70785(17) 0.11606(14) 0.0140(6) Uani 1 1 d .
N2 N 0.7311(2) 0.65367(17) 0.21156(14) 0.0136(5) Uani 1 1 d .
N3 N 0.2581(2) 0.35013(17) 0.29125(14) 0.0138(6) Uani 1 1 d .
N4 N 0.4676(2) 0.29875(17) 0.38203(14) 0.0138(5) Uani 1 1 d .
Ru1 Ru 0.70999(2) 0.777128(16) 0.190830(13) 0.01051(7) Uani 1 1 d .
Ru2 Ru 0.28178(2) 0.228317(16) 0.315865(13) 0.01129(7) Uani 1 1 d .

loop_
_atom_site_aniso_label
_atom_site_aniso_U_11
_atom_site_aniso_U_22
_atom_site_aniso_U_33
_atom_site_aniso_U_23
_atom_site_aniso_U_13
_atom_site_aniso_U_12
C1 0.0114(15) 0.0104(17) 0.0193(15) -0.0009(13) -0.0027(12) 0.0012(13)
C2 0.0108(15) 0.0176(19) 0.0302(18) -0.0033(14) 0.0025(13) 0.0001(14)
C3 0.0143(17) 0.025(2) 0.051(2) -0.0072(18) -0.0016(16) 0.0099(16)
C4 0.032(2) 0.022(2) 0.043(2) -0.0003(17) -0.0171(18) 0.0150(18)
C5 0.037(2) 0.023(2) 0.0234(18) 0.0033(15) -0.0102(16) 0.0033(18)
C6 0.0209(17) 0.0134(18) 0.0185(16) 0.0007(13) -0.0025(13) 0.0001(14)
C7 0.0244(19) 0.035(2) 0.044(2) 0.0042(18) 0.0181(17) 0.0055(18)
C8 0.035(2) 0.026(2) 0.0223(17) 0.0003(15) 0.0091(15) 0.0055(18)
C9 0.0150(16) 0.0146(18) 0.0215(16) 0.0034(14) 0.0018(13) 0.0007(14)
C10 0.0200(18) 0.0132(19) 0.0355(19) 0.0027(15) -0.0069(15) -0.0008(15)
C11 0.0191(17) 0.0056(17) 0.0287(17) 0.0033(14) 0.0009(14) -0.0025(14)
C12 0.0171(16) 0.0093(17) 0.0205(16) 0.0019(13) 0.0051(13) 0.0025(14)
C13 0.0221(18) 0.0129(18) 0.0265(17) 0.0051(14) -0.0015(14) 0.0046(15)
C14 0.0126(15) 0.0071(16) 0.0186(15) 0.0021(12) 0.0011(12) 0.0031(13)
C15 0.0210(17) 0.0103(17) 0.0257(17) 0.0065(14) 0.0069(14) 0.0073(15)
C16 0.0184(17) 0.0168(19) 0.043(2) 0.0097(16) 0.0110(15) 0.0092(15)
C17 0.0200(18) 0.021(2) 0.038(2) 0.0081(16) -0.0055(15) 0.0076(16)
C18 0.0275(19) 0.0157(18) 0.0225(17) 0.0061(14) -0.0032(14) 0.0048(15)
C19 0.0215(17) 0.0092(17) 0.0199(16) 0.0054(13) 0.0029(13) 0.0037(14)
C20 0.0292(19) 0.023(2) 0.0277(18) 0.0038(15) 0.0136(15) 0.0107(17)
C21 0.034(2) 0.020(2) 0.0203(17) 0.0068(14) 0.0103(15) 0.0104(17)
C22 0.0180(16) 0.0087(16) 0.0184(15) -0.0008(12) 0.0047(13) -0.0012(13)
C23 0.0136(15) 0.0096(16) 0.0241(16) 0.0008(13) 0.0022(13) 0.0023(13)
C24 0.0172(16) 0.0080(16) 0.0186(15) 0.0031(12) 0.0026(13) -0.0005(13)
C25 0.0128(15) 0.0087(16) 0.0273(17) 0.0031(13) 0.0085(13) -0.0004(13)
C26 0.0157(16) 0.0071(16) 0.0174(15) 0.0015(12) -0.0001(12) 0.0001(13)
C27 0.0283(18) 0.0173(18) 0.0212(16) 0.0019(14) 0.0082(14) 0.0057(15)
C28 0.0197(16) 0.0121(17) 0.0306(17) 0.0047(14) 0.0052(14) 0.0072(14)
C29 0.0276(18) 0.0196(18) 0.0220(16) 0.0082(14) 0.0081(14) 0.0040(15)
C30 0.0187(17) 0.0203(19) 0.0366(19) 0.0090(15) 0.0133(15) 0.0044(15)
C31 0.0209(17) 0.0117(17) 0.0248(17) 0.0020(13) -0.0019(13) 0.0012(14)
C32 0.0146(16) 0.0093(17) 0.0218(16) 0.0054(13) -0.0001(13) 0.0026(14)
C33 0.0213(17) 0.0154(18) 0.0222(16) 0.0050(14) 0.0038(14) 0.0046(15)
C34 0.033(2) 0.026(2) 0.0217(17) 0.0056(15) -0.0073(15) 0.0056(17)
C35 0.0179(18) 0.023(2) 0.044(2) 0.0118(17) -0.0093(16) 0.0048(16)
C36 0.0167(17) 0.019(2) 0.046(2) 0.0105(17) 0.0080(16) 0.0061(16)
C37 0.0145(16) 0.0126(18) 0.0308(18) 0.0059(14) 0.0062(14) 0.0031(14)
C38 0.036(2) 0.029(2) 0.0238(18) 0.0084(16) 0.0107(16) 0.0072(18)
C39 0.031(2) 0.025(2) 0.0309(19) 0.0087(16) 0.0162(16) 0.0134(17)
C40 0.0178(16) 0.0163(19) 0.0203(16) 0.0042(14) 0.0031(13) 0.0071(15)
C41 0.0198(17) 0.0118(18) 0.0325(18) 0.0055(15) -0.0011(14) 0.0028(15)
C42 0.0169(17) 0.0115(18) 0.0260(17) 0.0009(14) 0.0012(14) 0.0021(15)
C43 0.0143(16) 0.0153(18) 0.0202(16) 0.0034(14) 0.0025(13) 0.0016(14)
C44 0.0168(17) 0.0164(19) 0.0345(19) 0.0081(15) -0.0029(14) 0.0026(15)
C45 0.0127(15) 0.0086(16) 0.0185(15) 0.0034(13) -0.0011(12) -0.0012(13)
C46 0.0160(16) 0.0109(17) 0.0189(15) 0.0013(13) 0.0000(13) -0.0003(14)
C47 0.0261(18) 0.0153(18) 0.0192(16) 0.0062(14) -0.0050(14) 0.0022(15)
C48 0.0205(17) 0.0195(19) 0.0325(19) 0.0059(15) -0.0025(15) 0.0090(15)
C49 0.0168(16) 0.0177(19) 0.0337(18) 0.0020(15) 0.0061(14) 0.0059(15)
C50 0.0147(15) 0.0136(17) 0.0204(16) 0.0026(13) 0.0042(13) 0.0019(14)
C51 0.0314(19) 0.022(2) 0.0173(16) 0.0024(14) 0.0042(14) 0.0055(16)
C52 0.0224(18) 0.027(2) 0.0265(17) 0.0069(15) 0.0113(14) 0.0066(16)
C53 0.0188(16) 0.0073(15) 0.0192(15) 0.0020(12) 0.0071(13) -0.0009(13)
C54 0.0191(16) 0.0061(16) 0.0231(16) 0.0008(13) 0.0024(13) -0.0010(13)
C55 0.0154(16) 0.0093(17) 0.0321(18) -0.0071(14) 0.0102(14) -0.0020(13)
C56 0.0214(17) 0.0103(17) 0.0180(15) -0.0015(13) 0.0056(13) -0.0018(14)
C57 0.0138(15) 0.0065(16) 0.0260(17) 0.0001(13) 0.0055(13) -0.0017(13)
C58 0.0295(18) 0.0185(18) 0.0245(17) 0.0030(14) 0.0127(14) 0.0016(15)
C59 0.0233(18) 0.0135(18) 0.040(2) 0.0090(15) 0.0017(15) 0.0032(15)
C60 0.0222(18) 0.022(2) 0.045(2) -0.0070(16) 0.0117(16) 0.0047(16)
C61 0.0287(19) 0.024(2) 0.0206(17) -0.0014(14) 0.0057(14) -0.0026(16)
C62 0.0158(16) 0.0160(18) 0.0320(18) 0.0034(14) 0.0047(14) -0.0002(14)
N1 0.0134(13) 0.0117(15) 0.0173(13) 0.0041(11) 0.0029(10) 0.0045(12)
N2 0.0120(13) 0.0122(15) 0.0152(12) 0.0023(11) 0.0015(10) 0.0031(12)
N3 0.0114(13) 0.0142(15) 0.0153(12) 0.0036(11) 0.0020(10) 0.0038(12)
N4 0.0117(13) 0.0133(15) 0.0162(13) 0.0040(11) 0.0024(10) 0.0040(12)
Ru1 0.00992(13) 0.00851(14) 0.01293(12) 0.00274(10) 0.00240(10) 0.00266(11)
Ru2 0.01016(13) 0.00876(14) 0.01387(13) 0.00200(10) 0.00245(10) 0.00164(11)

loop_
_atom_type_symbol
_atom_type_description
_atom_type_scat_dispersion_real
_atom_type_scat_dispersion_imag
_atom_type_scat_source
C C 0.0033 0.0016 'International Tables Vol C Tables 4.2.6.8 and 6.1.1.4'
H H 0.0000 0.0000 'International Tables Vol C Tables 4.2.6.8 and 6.1.1.4'
N N 0.0061 0.0033 'International Tables Vol C Tables 4.2.6.8 and 6.1.1.4'
Ru Ru -1.2594 0.8363 'International Tables Vol C Tables 4.2.6.8 and 6.1.1.4'

loop_
_geom_angle_atom_site_label_1
_geom_angle_atom_site_label_2
_geom_angle_atom_site_label_3
_geom_angle
C2 C1 C6 121.5(3)
C2 C1 N1 119.0(3)
C6 C1 N1 119.4(3)
C1 C2 C3 117.6(3)
C1 C2 C7 120.7(3)
C3 C2 C7 121.7(3)
C4 C3 C2 121.4(3)
C4 C3 H3 119.3
C2 C3 H3 119.3
C5 C4 C3 120.0(3)
C5 C4 H4 120.0
C3 C4 H4 120.0
C4 C5 C6 121.0(3)
C4 C5 H5 119.5
C6 C5 H5 119.5
C5 C6 C1 118.3(3)
C5 C6 C8 121.3(3)
C1 C6 C8 120.4(3)
C2 C7 H7A 109.5
C2 C7 H7B 109.5
H7A C7 H7B 109.5
C2 C7 H7C 109.5
H7A C7 H7C 109.5
H7B C7 H7C 109.5
C6 C8 H8A 109.5
C6 C8 H8B 109.5
H8A C8 H8B 109.5
C6 C8 H8C 109.5
H8A C8 H8C 109.5
H8B C8 H8C 109.5
N1 C9 C11 123.3(3)
N1 C9 C10 120.3(3)
C11 C9 C10 116.4(3)
C9 C10 H10A 109.5
C9 C10 H10B 109.5
H10A C10 H10B 109.5
C9 C10 H10C 109.5
H10A C10 H10C 109.5
H10B C10 H10C 109.5
C9 C11 C12 128.1(3)
C9 C11 H11 115.9
C12 C11 H11 115.9
N2 C12 C11 123.1(3)
N2 C12 C13 120.5(3)
C11 C12 C13 116.4(3)
C12 C13 H13A 109.5
C12 C13 H13B 109.5
H13A C13 H13B 109.5
C12 C13 H13C 109.5
H13A C13 H13C 109.5
H13B C13 H13C 109.5
C15 C14 C19 121.7(3)
C15 C14 N2 119.7(3)
C19 C14 N2 118.5(3)
C14 C15 C16 118.1(3)
C14 C15 C20 121.2(3)
C16 C15 C20 120.6(3)
C17 C16 C15 121.0(3)
C17 C16 H16 119.5
C15 C16 H16 119.5
C18 C17 C16 120.1(3)
C18 C17 H17 120.0
C16 C17 H17 120.0
C17 C18 C19 121.2(3)
C17 C18 H18 119.4
C19 C18 H18 119.4
C18 C19 C14 117.9(3)
C18 C19 C21 121.7(3)
C14 C19 C21 120.4(3)
C15 C20 H20A 109.5
C15 C20 H20B 109.5
H20A C20 H20B 109.5
C15 C20 H20C 109.5
H20A C20 H20C 109.5
H20B C20 H20C 109.5
C19 C21 H21A 109.5
C19 C21 H21B 109.5
H21A C21 H21B 109.5
C19 C21 H21C 109.5
H21A C21 H21C 109.5
H21B C21 H21C 109.5
C26 C22 C23 108.3(2)
C26 C22 C27 125.2(3)
C23 C22 C27 125.7(3)
C26 C22 Ru1 72.85(17)
C23 C22 Ru1 72.60(17)
C27 C22 Ru1 128.4(2)
C24 C23 C22 107.5(2)
C24 C23 C28 126.4(3)
C22 C23 C28 125.6(3)
C24 C23 Ru1 70.02(17)
C22 C23 Ru1 68.93(17)
C28 C23 Ru1 132.7(2)
C23 C24 C25 108.3(2)
C23 C24 C29 126.3(3)
C25 C24 C29 124.7(3)
C23 C24 Ru1 72.17(17)
C25 C24 Ru1 70.78(17)
C29 C24 Ru1 130.9(2)
C26 C25 C24 108.0(2)
C26 C25 C30 125.8(3)
C24 C25 C30 125.4(3)
C26 C25 Ru1 72.22(17)
C24 C25 Ru1 70.53(17)
C30 C25 Ru1 130.4(2)
C25 C26 C22 107.7(2)
C25 C26 C31 125.4(3)
C22 C26 C31 126.2(3)
C25 C26 Ru1 69.99(17)
C22 C26 Ru1 68.83(16)
C31 C26 Ru1 134.0(2)
C22 C27 H27A 109.5
C22 C27 H27B 109.5
H27A C27 H27B 109.5
C22 C27 H27C 109.5
H27A C27 H27C 109.5
H27B C27 H27C 109.5
C23 C28 H28A 109.5
C23 C28 H28B 109.5
H28A C28 H28B 109.5
C23 C28 H28C 109.5
H28A C28 H28C 109.5
H28B C28 H28C 109.5
C24 C29 H29A 109.5
C24 C29 H29B 109.5
H29A C29 H29B 109.5
C24 C29 H29C 109.5
H29A C29 H29C 109.5
H29B C29 H29C 109.5
C25 C30 H30A 109.5
C25 C30 H30B 109.5
H30A C30 H30B 109.5
C25 C30 H30C 109.5
H30A C30 H30C 109.5
H30B C30 H30C 109.5
C26 C31 H31A 109.5
C26 C31 H31B 109.5
H31A C31 H31B 109.5
C26 C31 H31C 109.5
H31A C31 H31C 109.5
H31B C31 H31C 109.5
C37 C32 C33 121.4(3)
C37 C32 N3 119.4(3)
C33 C32 N3 119.2(3)
C34 C33 C32 118.1(3)
C34 C33 C38 121.2(3)
C32 C33 C38 120.7(3)
C35 C34 C33 121.0(3)
C35 C34 H34 119.5
C33 C34 H34 119.5
C34 C35 C36 120.0(3)
C34 C35 H35 120.0
C36 C35 H35 120.0
C35 C36 C37 121.3(3)
C35 C36 H36 119.4
C37 C36 H36 119.4
C36 C37 C32 118.3(3)
C36 C37 C39 120.5(3)
C32 C37 C39 121.2(3)
C33 C38 H38A 109.5
C33 C38 H38B 109.5
H38A C38 H38B 109.5
C33 C38 H38C 109.5
H38A C38 H38C 109.5
H38B C38 H38C 109.5
C37 C39 H39A 109.5
C37 C39 H39B 109.5
H39A C39 H39B 109.5
C37 C39 H39C 109.5
H39A C39 H39C 109.5
H39B C39 H39C 109.5
N3 C40 C42 123.6(3)
N3 C40 C41 120.0(3)
C42 C40 C41 116.4(3)
C40 C41 H41A 109.5
C40 C41 H41B 109.5
H41A C41 H41B 109.5
C40 C41 H41C 109.5
H41A C41 H41C 109.5
H41B C41 H41C 109.5
C43 C42 C40 127.5(3)
C43 C42 H42 116.2
C40 C42 H42 116.2
N4 C43 C42 123.4(3)
N4 C43 C44 120.9(3)
C42 C43 C44 115.7(3)
C43 C44 H44A 109.5
C43 C44 H44B 109.5
H44A C44 H44B 109.5
C43 C44 H44C 109.5
H44A C44 H44C 109.5
H44B C44 H44C 109.5
C50 C45 C46 121.7(3)
C50 C45 N4 118.9(3)
C46 C45 N4 119.3(3)
C47 C46 C45 118.2(3)
C47 C46 C51 121.4(3)
C45 C46 C51 120.4(3)
C48 C47 C46 120.8(3)
C48 C47 H47 119.6
C46 C47 H47 119.6
C47 C48 C49 120.1(3)
C47 C48 H48 120.0
C49 C48 H48 120.0
C48 C49 C50 121.0(3)
C48 C49 H49 119.5
C50 C49 H49 119.5
C49 C50 C45 118.3(3)
C49 C50 C52 121.3(3)
C45 C50 C52 120.4(3)
C46 C51 H51A 109.5
C46 C51 H51B 109.5
H51A C51 H51B 109.5
C46 C51 H51C 109.5
H51A C51 H51C 109.5
H51B C51 H51C 109.5
C50 C52 H52A 109.5
C50 C52 H52B 109.5
H52A C52 H52B 109.5
C50 C52 H52C 109.5
H52A C52 H52C 109.5
H52B C52 H52C 109.5
C57 C53 C54 108.3(2)
C57 C53 C58 125.2(3)
C54 C53 C58 125.8(3)
C57 C53 Ru2 72.95(17)
C54 C53 Ru2 72.85(17)
C58 C53 Ru2 127.4(2)
C55 C54 C53 107.4(3)
C55 C54 C59 125.0(3)
C53 C54 C59 126.8(3)
C55 C54 Ru2 70.01(18)
C53 C54 Ru2 68.62(17)
C59 C54 Ru2 134.5(2)
C54 C55 C56 108.4(3)
C54 C55 C60 125.3(3)
C56 C55 C60 125.6(3)
C54 C55 Ru2 72.27(17)
C56 C55 Ru2 70.86(17)
C60 C55 Ru2 130.3(2)
C57 C56 C55 107.8(3)
C57 C56 C61 126.9(3)
C55 C56 C61 124.8(3)
C57 C56 Ru2 72.01(17)
C55 C56 Ru2 70.37(17)
C61 C56 Ru2 129.8(2)
C56 C57 C53 107.8(3)
C56 C57 C62 126.4(3)
C53 C57 C62 125.1(3)
C56 C57 Ru2 70.24(17)
C53 C57 Ru2 68.68(17)
C62 C57 Ru2 133.3(2)
C53 C58 H58A 109.5
C53 C58 H58B 109.5
H58A C58 H58B 109.5
C53 C58 H58C 109.5
H58A C58 H58C 109.5
H58B C58 H58C 109.5
C54 C59 H59A 109.5
C54 C59 H59B 109.5
H59A C59 H59B 109.5
C54 C59 H59C 109.5
H59A C59 H59C 109.5
H59B C59 H59C 109.5
C55 C60 H60A 109.5
C55 C60 H60B 109.5
H60A C60 H60B 109.5
C55 C60 H60C 109.5
H60A C60 H60C 109.5
H60B C60 H60C 109.5
C56 C61 H61A 109.5
C56 C61 H61B 109.5
H61A C61 H61B 109.5
C56 C61 H61C 109.5
H61A C61 H61C 109.5
H61B C61 H61C 109.5
C57 C62 H62A 109.5
C57 C62 H62B 109.5
H62A C62 H62B 109.5
C57 C62 H62C 109.5
H62A C62 H62C 109.5
H62B C62 H62C 109.5
C9 N1 C1 114.3(2)
C9 N1 Ru1 128.9(2)
C1 N1 Ru1 116.77(19)
C12 N2 C14 113.7(2)
C12 N2 Ru1 129.31(19)
C14 N2 Ru1 116.97(19)
C40 N3 C32 113.6(2)
C40 N3 Ru2 128.89(19)
C32 N3 Ru2 117.49(19)
C43 N4 C45 114.0(2)
C43 N4 Ru2 129.0(2)
C45 N4 Ru2 117.02(19)
N2 Ru1 N1 87.22(10)
N2 Ru1 C22 127.18(10)
N1 Ru1 C22 127.01(10)
N2 Ru1 C24 145.14(10)
N1 Ru1 C24 112.16(10)
C22 Ru1 C24 64.25(11)
N2 Ru1 C25 111.17(10)
N1 Ru1 C25 146.28(10)
C22 Ru1 C25 64.22(11)
C24 Ru1 C25 38.69(11)
N2 Ru1 C23 165.55(10)
N1 Ru1 C23 104.07(10)
C22 Ru1 C23 38.47(11)
C24 Ru1 C23 37.81(11)
C25 Ru1 C23 63.89(11)
N2 Ru1 C26 103.76(10)
N1 Ru1 C26 165.30(10)
C22 Ru1 C26 38.31(11)
C24 Ru1 C26 63.80(11)
C25 Ru1 C26 37.79(11)
C23 Ru1 C26 63.65(11)
N3 Ru2 N4 87.34(10)
N3 Ru2 C53 125.69(10)
N4 Ru2 C53 128.27(10)
N3 Ru2 C55 146.79(11)
N4 Ru2 C55 111.20(11)
C53 Ru2 C55 64.26(11)
N3 Ru2 C56 112.07(11)
N4 Ru2 C56 144.74(10)
C53 Ru2 C56 64.28(11)
C55 Ru2 C56 38.77(11)
N3 Ru2 C54 164.21(11)
N4 Ru2 C54 104.35(10)
C53 Ru2 C54 38.53(11)
C55 Ru2 C54 37.73(11)
C56 Ru2 C54 63.91(11)
N3 Ru2 C57 103.36(10)
N4 Ru2 C57 166.48(10)
C53 Ru2 C57 38.36(11)
C55 Ru2 C57 63.79(11)
C56 Ru2 C57 37.75(11)
C54 Ru2 C57 63.66(11)

loop_
_geom_bond_atom_site_label_1
_geom_bond_atom_site_label_2
_geom_bond_distance
C1 C2 1.407(4)
C1 C6 1.407(4)
C1 N1 1.447(4)
C2 C3 1.407(5)
C2 C7 1.511(5)
C3 C4 1.384(5)
C3 H3 0.9500
C4 C5 1.382(5)
C4 H4 0.9500
C5 C6 1.402(4)
C5 H5 0.9500
C6 C8 1.513(4)
C7 H7A 0.9800
C7 H7B 0.9800
C7 H7C 0.9800
C8 H8A 0.9800
C8 H8B 0.9800
C8 H8C 0.9800
C9 N1 1.348(4)
C9 C11 1.394(4)
C9 C10 1.525(4)
C10 H10A 0.9800
C10 H10B 0.9800
C10 H10C 0.9800
C11 C12 1.395(4)
C11 H11 0.9500
C12 N2 1.349(4)
C12 C13 1.521(4)
C13 H13A 0.9800
C13 H13B 0.9800
C13 H13C 0.9800
C14 C15 1.398(4)
C14 C19 1.415(4)
C14 N2 1.452(3)
C15 C16 1.402(4)
C15 C20 1.519(4)
C16 C17 1.392(5)
C16 H16 0.9500
C17 C18 1.381(5)
C17 H17 0.9500
C18 C19 1.399(4)
C18 H18 0.9500
C19 C21 1.500(4)
C20 H20A 0.9800
C20 H20B 0.9800
C20 H20C 0.9800
C21 H21A 0.9800
C21 H21B 0.9800
C21 H21C 0.9800
C22 C26 1.436(4)
C22 C23 1.440(4)
C22 C27 1.509(4)
C22 Ru1 2.160(3)
C23 C24 1.423(4)
C23 C28 1.507(4)
C23 Ru1 2.209(3)
C24 C25 1.446(4)
C24 C29 1.507(4)
C24 Ru1 2.181(3)
C25 C26 1.424(4)
C25 C30 1.505(4)
C25 Ru1 2.184(3)
C26 C31 1.513(4)
C26 Ru1 2.214(3)
C27 H27A 0.9800
C27 H27B 0.9800
C27 H27C 0.9800
C28 H28A 0.9800
C28 H28B 0.9800
C28 H28C 0.9800
C29 H29A 0.9800
C29 H29B 0.9800
C29 H29C 0.9800
C30 H30A 0.9800
C30 H30B 0.9800
C30 H30C 0.9800
C31 H31A 0.9800
C31 H31B 0.9800
C31 H31C 0.9800
C32 C37 1.402(4)
C32 C33 1.408(4)
C32 N3 1.448(4)
C33 C34 1.405(4)
C33 C38 1.510(4)
C34 C35 1.376(5)
C34 H34 0.9500
C35 C36 1.389(5)
C35 H35 0.9500
C36 C37 1.391(4)
C36 H36 0.9500
C37 C39 1.518(4)
C38 H38A 0.9800
C38 H38B 0.9800
C38 H38C 0.9800
C39 H39A 0.9800
C39 H39B 0.9800
C39 H39C 0.9800
C40 N3 1.346(4)
C40 C42 1.401(4)
C40 C41 1.522(4)
C41 H41A 0.9800
C41 H41B 0.9800
C41 H41C 0.9800
C42 C43 1.396(4)
C42 H42 0.9500
C43 N4 1.344(4)
C43 C44 1.526(4)
C44 H44A 0.9800
C44 H44B 0.9800
C44 H44C 0.9800
C45 C50 1.401(4)
C45 C46 1.407(4)
C45 N4 1.449(4)
C46 C47 1.404(4)
C46 C51 1.512(4)
C47 C48 1.386(4)
C47 H47 0.9500
C48 C49 1.393(5)
C48 H48 0.9500
C49 C50 1.398(4)
C49 H49 0.9500
C50 C52 1.513(4)
C51 H51A 0.9800
C51 H51B 0.9800
C51 H51C 0.9800
C52 H52A 0.9800
C52 H52B 0.9800
C52 H52C 0.9800
C53 C57 1.435(4)
C53 C54 1.441(4)
C53 C58 1.509(4)
C53 Ru2 2.155(3)
C54 C55 1.420(4)
C54 C59 1.510(4)
C54 Ru2 2.211(3)
C55 C56 1.450(4)
C55 C60 1.508(4)
C55 Ru2 2.181(3)
C56 C57 1.423(4)
C56 C61 1.504(4)
C56 Ru2 2.188(3)
C57 C62 1.509(4)
C57 Ru2 2.211(3)
C58 H58A 0.9800
C58 H58B 0.9800
C58 H58C 0.9800
C59 H59A 0.9800
C59 H59B 0.9800
C59 H59C 0.9800
C60 H60A 0.9800
C60 H60B 0.9800
C60 H60C 0.9800
C61 H61A 0.9800
C61 H61B 0.9800
C61 H61C 0.9800
C62 H62A 0.9800
C62 H62B 0.9800
C62 H62C 0.9800
N1 Ru1 2.070(2)
N2 Ru1 2.060(2)
N3 Ru2 2.062(3)
N4 Ru2 2.067(2)

loop_
_geom_torsion_atom_site_label_1
_geom_torsion_atom_site_label_2
_geom_torsion_atom_site_label_3
_geom_torsion_atom_site_label_4
_geom_torsion
C6 C1 C2 C3 -1.1(5)
N1 C1 C2 C3 -178.3(3)
C6 C1 C2 C7 178.7(3)
N1 C1 C2 C7 1.5(5)
C1 C2 C3 C4 -1.7(5)
C7 C2 C3 C4 178.5(3)
C2 C3 C4 C5 2.0(6)
C3 C4 C5 C6 0.5(6)
C4 C5 C6 C1 -3.2(5)
C4 C5 C6 C8 174.3(3)
C2 C1 C6 C5 3.5(5)
N1 C1 C6 C5 -179.2(3)
C2 C1 C6 C8 -174.0(3)
N1 C1 C6 C8 3.2(5)
N1 C9 C11 C12 -1.8(5)
C10 C9 C11 C12 178.9(3)
C9 C11 C12 N2 -1.1(5)
C9 C11 C12 C13 178.9(3)
C19 C14 C15 C16 -2.8(5)
N2 C14 C15 C16 -178.8(3)
C19 C14 C15 C20 174.5(3)
N2 C14 C15 C20 -1.6(5)
C14 C15 C16 C17 2.2(5)
C20 C15 C16 C17 -175.0(3)
C15 C16 C17 C18 -0.5(5)
C16 C17 C18 C19 -0.8(5)
C17 C18 C19 C14 0.2(5)
C17 C18 C19 C21 -179.9(3)
C15 C14 C19 C18 1.6(5)
N2 C14 C19 C18 177.7(3)
C15 C14 C19 C21 -178.3(3)
N2 C14 C19 C21 -2.3(4)
C26 C22 C23 C24 4.9(3)
C27 C22 C23 C24 175.1(3)
Ru1 C22 C23 C24 -59.7(2)
C26 C22 C23 C28 -167.2(3)
C27 C22 C23 C28 3.0(5)
Ru1 C22 C23 C28 128.2(3)
C26 C22 C23 Ru1 64.6(2)
C27 C22 C23 Ru1 -125.2(3)
C22 C23 C24 C25 -3.0(3)
C28 C23 C24 C25 169.1(3)
Ru1 C23 C24 C25 -62.0(2)
C22 C23 C24 C29 -173.0(3)
C28 C23 C24 C29 -0.9(5)
Ru1 C23 C24 C29 128.1(3)
C22 C23 C24 Ru1 59.0(2)
C28 C23 C24 Ru1 -129.0(3)
C23 C24 C25 C26 -0.1(3)
C29 C24 C25 C26 170.1(3)
Ru1 C24 C25 C26 -62.9(2)
C23 C24 C25 C30 -170.8(3)
C29 C24 C25 C30 -0.7(5)
Ru1 C24 C25 C30 126.3(3)
C23 C24 C25 Ru1 62.8(2)
C29 C24 C25 Ru1 -127.0(3)
C24 C25 C26 C22 3.1(3)
C30 C25 C26 C22 173.8(3)
Ru1 C25 C26 C22 -58.7(2)
C24 C25 C26 C31 -167.8(3)
C30 C25 C26 C31 3.0(5)
Ru1 C25 C26 C31 130.4(3)
C24 C25 C26 Ru1 61.8(2)
C30 C25 C26 Ru1 -127.5(3)
C23 C22 C26 C25 -5.0(3)
C27 C22 C26 C25 -175.2(3)
Ru1 C22 C26 C25 59.4(2)
C23 C22 C26 C31 165.8(3)
C27 C22 C26 C31 -4.5(5)
Ru1 C22 C26 C31 -129.8(3)
C23 C22 C26 Ru1 -64.4(2)
C27 C22 C26 Ru1 125.3(3)
C37 C32 C33 C34 -2.3(5)
N3 C32 C33 C34 179.6(3)
C37 C32 C33 C38 174.4(3)
N3 C32 C33 C38 -3.7(5)
C32 C33 C34 C35 1.8(5)
C38 C33 C34 C35 -174.9(3)
C33 C34 C35 C36 0.0(6)
C34 C35 C36 C37 -1.3(5)
C35 C36 C37 C32 0.7(5)
C35 C36 C37 C39 -179.9(3)
C33 C32 C37 C36 1.1(5)
N3 C32 C37 C36 179.2(3)
C33 C32 C37 C39 -178.3(3)
N3 C32 C37 C39 -0.2(5)
N3 C40 C42 C43 4.5(5)
C41 C40 C42 C43 -175.6(3)
C40 C42 C43 N4 -2.1(5)
C40 C42 C43 C44 177.3(3)
C50 C45 C46 C47 -1.5(5)
N4 C45 C46 C47 -178.5(3)
C50 C45 C46 C51 178.1(3)
N4 C45 C46 C51 1.1(5)
C45 C46 C47 C48 0.2(5)
C51 C46 C47 C48 -179.4(3)
C46 C47 C48 C49 0.9(5)
C47 C48 C49 C50 -0.6(5)
C48 C49 C50 C45 -0.7(5)
C48 C49 C50 C52 177.0(3)
C46 C45 C50 C49 1.7(5)
N4 C45 C50 C49 178.7(3)
C46 C45 C50 C52 -175.9(3)
N4 C45 C50 C52 1.1(4)
C57 C53 C54 C55 5.3(3)
C58 C53 C54 C55 176.3(3)
Ru2 C53 C54 C55 -59.5(2)
C57 C53 C54 C59 -164.9(3)
C58 C53 C54 C59 6.1(5)
Ru2 C53 C54 C59 130.3(3)
C57 C53 C54 Ru2 64.8(2)
C58 C53 C54 Ru2 -124.2(3)
C53 C54 C55 C56 -3.4(4)
C59 C54 C55 C56 167.1(3)
Ru2 C54 C55 C56 -62.0(2)
C53 C54 C55 C60 -174.0(3)
C59 C54 C55 C60 -3.6(5)
Ru2 C54 C55 C60 127.3(3)
C53 C54 C55 Ru2 58.6(2)
C59 C54 C55 Ru2 -130.9(3)
C54 C55 C56 C57 0.2(4)
C60 C55 C56 C57 170.8(3)
Ru2 C55 C56 C57 -62.7(2)
C54 C55 C56 C61 -171.7(3)
C60 C55 C56 C61 -1.0(5)
Ru2 C55 C56 C61 125.4(3)
C54 C55 C56 Ru2 62.9(2)
C60 C55 C56 Ru2 -126.5(3)
C55 C56 C57 C53 3.1(3)
C61 C56 C57 C53 174.7(3)
Ru2 C56 C57 C53 -58.6(2)
C55 C56 C57 C62 -168.5(3)
C61 C56 C57 C62 3.1(5)
Ru2 C56 C57 C62 129.8(3)
C55 C56 C57 Ru2 61.7(2)
C61 C56 C57 Ru2 -126.7(3)
C54 C53 C57 C56 -5.2(3)
C58 C53 C57 C56 -176.3(3)
Ru2 C53 C57 C56 59.6(2)
C54 C53 C57 C62 166.5(3)
C58 C53 C57 C62 -4.5(5)
Ru2 C53 C57 C62 -128.7(3)
C54 C53 C57 Ru2 -64.8(2)
C58 C53 C57 Ru2 124.2(3)
C11 C9 N1 C1 -178.2(3)
C10 C9 N1 C1 1.1(4)
C11 C9 N1 Ru1 3.0(4)
C10 C9 N1 Ru1 -177.7(2)
C2 C1 N1 C9 87.6(3)
C6 C1 N1 C9 -89.7(3)
C2 C1 N1 Ru1 -93.4(3)
C6 C1 N1 Ru1 89.3(3)
C11 C12 N2 C14 -177.3(3)
C13 C12 N2 C14 2.6(4)
C11 C12 N2 Ru1 2.7(4)
C13 C12 N2 Ru1 -177.3(2)
C15 C14 N2 C12 87.6(3)
C19 C14 N2 C12 -88.5(3)
C15 C14 N2 Ru1 -92.4(3)
C19 C14 N2 Ru1 91.4(3)
C42 C40 N3 C32 178.4(3)
C41 C40 N3 C32 -1.5(4)
C42 C40 N3 Ru2 -1.5(4)
C41 C40 N3 Ru2 178.7(2)
C37 C32 N3 C40 -87.0(3)
C33 C32 N3 C40 91.2(3)
C37 C32 N3 Ru2 92.9(3)
C33 C32 N3 Ru2 -89.0(3)
C42 C43 N4 C45 175.2(3)
C44 C43 N4 C45 -4.1(4)
C42 C43 N4 Ru2 -3.1(4)
C44 C43 N4 Ru2 177.5(2)
C50 C45 N4 C43 -88.3(3)
C46 C45 N4 C43 88.8(3)
C50 C45 N4 Ru2 90.3(3)
C46 C45 N4 Ru2 -92.6(3)
C12 N2 Ru1 N1 -1.4(2)
C14 N2 Ru1 N1 178.6(2)
C12 N2 Ru1 C22 134.6(2)
C14 N2 Ru1 C22 -45.3(2)
C12 N2 Ru1 C24 -127.6(3)
C14 N2 Ru1 C24 52.4(3)
C12 N2 Ru1 C25 -152.3(2)
C14 N2 Ru1 C25 27.7(2)
C12 N2 Ru1 C23 140.5(4)
C14 N2 Ru1 C23 -39.4(5)
C12 N2 Ru1 C26 168.7(2)
C14 N2 Ru1 C26 -11.3(2)
C9 N1 Ru1 N2 -1.4(3)
C1 N1 Ru1 N2 179.8(2)
C9 N1 Ru1 C22 -137.6(2)
C1 N1 Ru1 C22 43.7(2)
C9 N1 Ru1 C24 148.7(2)
C1 N1 Ru1 C24 -30.0(2)
C9 N1 Ru1 C25 123.9(3)
C1 N1 Ru1 C25 -54.8(3)
C9 N1 Ru1 C23 -172.3(2)
C1 N1 Ru1 C23 9.0(2)
C9 N1 Ru1 C26 -140.3(4)
C1 N1 Ru1 C26 41.0(5)
C26 C22 Ru1 N2 61.4(2)
C23 C22 Ru1 N2 177.64(15)
C27 C22 Ru1 N2 -60.3(3)
C26 C22 Ru1 N1 -178.88(15)
C23 C22 Ru1 N1 -62.7(2)
C27 C22 Ru1 N1 59.4(3)
C26 C22 Ru1 C24 -79.62(18)
C23 C22 Ru1 C24 36.60(17)
C27 C22 Ru1 C24 158.7(3)
C26 C22 Ru1 C25 -36.46(17)
C23 C22 Ru1 C25 79.76(18)
C27 C22 Ru1 C25 -158.1(3)
C26 C22 Ru1 C23 -116.2(2)
C27 C22 Ru1 C23 122.1(3)
C23 C22 Ru1 C26 116.2(2)
C27 C22 Ru1 C26 -121.7(3)
C23 C24 Ru1 N2 -156.00(17)
C25 C24 Ru1 N2 -38.6(3)
C29 C24 Ru1 N2 81.1(3)
C23 C24 Ru1 N1 84.45(18)
C25 C24 Ru1 N1 -158.12(16)
C29 C24 Ru1 N1 -38.5(3)
C23 C24 Ru1 C22 -37.23(17)
C25 C24 Ru1 C22 80.20(18)
C29 C24 Ru1 C22 -160.2(3)
C23 C24 Ru1 C25 -117.4(2)
C29 C24 Ru1 C25 119.6(3)
C25 C24 Ru1 C23 117.4(2)
C29 C24 Ru1 C23 -122.9(4)
C23 C24 Ru1 C26 -80.04(18)
C25 C24 Ru1 C26 37.38(16)
C29 C24 Ru1 C26 157.0(3)
C26 C25 Ru1 N2 -85.22(18)
C24 C25 Ru1 N2 157.53(16)
C30 C25 Ru1 N2 37.1(3)
C26 C25 Ru1 N1 155.67(18)
C24 C25 Ru1 N1 38.4(3)
C30 C25 Ru1 N1 -82.0(3)
C26 C25 Ru1 C22 36.96(17)
C24 C25 Ru1 C22 -80.28(18)
C30 C25 Ru1 C22 159.3(3)
C26 C25 Ru1 C24 117.2(2)
C30 C25 Ru1 C24 -120.5(3)
C26 C25 Ru1 C23 79.94(18)
C24 C25 Ru1 C23 -37.30(16)
C30 C25 Ru1 C23 -157.8(3)
C24 C25 Ru1 C26 -117.2(2)
C30 C25 Ru1 C26 122.3(4)
C24 C23 Ru1 N2 111.3(4)
C22 C23 Ru1 N2 -7.6(5)
C28 C23 Ru1 N2 -127.1(4)
C24 C23 Ru1 N1 -108.14(17)
C22 C23 Ru1 N1 133.00(17)
C28 C23 Ru1 N1 13.5(3)
C24 C23 Ru1 C22 118.9(2)
C28 C23 Ru1 C22 -119.5(4)
C22 C23 Ru1 C24 -118.9(2)
C28 C23 Ru1 C24 121.6(4)
C24 C23 Ru1 C25 38.17(17)
C22 C23 Ru1 C25 -80.69(18)
C28 C23 Ru1 C25 159.8(3)
C24 C23 Ru1 C26 80.49(18)
C22 C23 Ru1 C26 -38.37(17)
C28 C23 Ru1 C26 -157.9(3)
C25 C26 Ru1 N2 106.92(17)
C22 C26 Ru1 N2 -133.92(17)
C31 C26 Ru1 N2 -13.4(3)
C25 C26 Ru1 N1 -115.6(4)
C22 C26 Ru1 N1 3.5(5)
C31 C26 Ru1 N1 124.0(4)
C25 C26 Ru1 C22 -119.2(2)
C31 C26 Ru1 C22 120.5(4)
C25 C26 Ru1 C24 -38.27(17)
C22 C26 Ru1 C24 80.89(18)
C31 C26 Ru1 C24 -158.6(3)
C22 C26 Ru1 C25 119.2(2)
C31 C26 Ru1 C25 -120.3(4)
C25 C26 Ru1 C23 -80.64(18)
C22 C26 Ru1 C23 38.52(17)
C31 C26 Ru1 C23 159.0(3)
C40 N3 Ru2 N4 -2.0(2)
C32 N3 Ru2 N4 178.1(2)
C40 N3 Ru2 C53 134.9(2)
C32 N3 Ru2 C53 -45.0(2)
C40 N3 Ru2 C55 -128.2(3)
C32 N3 Ru2 C55 52.0(3)
C40 N3 Ru2 C56 -151.7(2)
C32 N3 Ru2 C56 28.4(2)
C40 N3 Ru2 C54 136.4(4)
C32 N3 Ru2 C54 -43.5(5)
C40 N3 Ru2 C57 169.6(2)
C32 N3 Ru2 C57 -10.2(2)
C43 N4 Ru2 N3 4.3(2)
C45 N4 Ru2 N3 -174.0(2)
C43 N4 Ru2 C53 -130.7(2)
C45 N4 Ru2 C53 51.0(2)
C43 N4 Ru2 C55 156.0(2)
C45 N4 Ru2 C55 -22.3(2)
C43 N4 Ru2 C56 130.2(3)
C45 N4 Ru2 C56 -48.1(3)
C43 N4 Ru2 C54 -164.9(2)
C45 N4 Ru2 C54 16.7(2)
C43 N4 Ru2 C57 -138.5(4)
C45 N4 Ru2 C57 43.2(5)
C57 C53 Ru2 N3 63.31(19)
C54 C53 Ru2 N3 179.35(15)
C58 C53 Ru2 N3 -58.4(3)
C57 C53 Ru2 N4 -177.09(15)
C54 C53 Ru2 N4 -61.0(2)
C58 C53 Ru2 N4 61.2(3)
C57 C53 Ru2 C55 -79.57(18)
C54 C53 Ru2 C55 36.47(17)
C58 C53 Ru2 C55 158.7(3)
C57 C53 Ru2 C56 -36.34(16)
C54 C53 Ru2 C56 79.71(18)
C58 C53 Ru2 C56 -158.0(3)
C57 C53 Ru2 C54 -116.0(2)
C58 C53 Ru2 C54 122.3(3)
C54 C53 Ru2 C57 116.0(2)
C58 C53 Ru2 C57 -121.7(3)
C54 C55 Ru2 N3 -153.72(19)
C56 C55 Ru2 N3 -36.2(3)
C60 C55 Ru2 N3 84.6(4)
C54 C55 Ru2 N4 86.17(18)
C56 C55 Ru2 N4 -156.33(16)
C60 C55 Ru2 N4 -35.5(3)
C54 C55 Ru2 C53 -37.23(17)
C56 C55 Ru2 C53 80.26(18)
C60 C55 Ru2 C53 -158.9(3)
C54 C55 Ru2 C56 -117.5(2)
C60 C55 Ru2 C56 120.9(4)
C56 C55 Ru2 C54 117.5(2)
C60 C55 Ru2 C54 -121.7(4)
C54 C55 Ru2 C57 -80.11(19)
C56 C55 Ru2 C57 37.39(17)
C60 C55 Ru2 C57 158.2(3)
C57 C56 Ru2 N3 -83.31(18)
C55 C56 Ru2 N3 159.56(16)
C61 C56 Ru2 N3 40.1(3)
C57 C56 Ru2 N4 157.56(18)
C55 C56 Ru2 N4 40.4(3)
C61 C56 Ru2 N4 -79.0(3)
C57 C56 Ru2 C53 36.92(17)
C55 C56 Ru2 C53 -80.21(19)
C61 C56 Ru2 C53 160.4(3)
C57 C56 Ru2 C55 117.1(3)
C61 C56 Ru2 C55 -119.4(4)
C57 C56 Ru2 C54 79.95(19)
C55 C56 Ru2 C54 -37.18(17)
C61 C56 Ru2 C54 -156.6(3)
C55 C56 Ru2 C57 -117.1(3)
C61 C56 Ru2 C57 123.4(4)
C55 C54 Ru2 N3 117.0(4)
C53 C54 Ru2 N3 -1.9(5)
C59 C54 Ru2 N3 -123.2(4)
C55 C54 Ru2 N4 -106.21(18)
C53 C54 Ru2 N4 134.84(16)
C59 C54 Ru2 N4 13.6(3)
C55 C54 Ru2 C53 119.0(3)
C59 C54 Ru2 C53 -121.2(4)
C53 C54 Ru2 C55 -119.0(3)
C59 C54 Ru2 C55 119.8(4)
C55 C54 Ru2 C56 38.20(17)
C53 C54 Ru2 C56 -80.75(18)
C59 C54 Ru2 C56 158.0(3)
C55 C54 Ru2 C57 80.47(19)
C53 C54 Ru2 C57 -38.48(16)
C59 C54 Ru2 C57 -159.7(3)
C56 C57 Ru2 N3 108.92(18)
C53 C57 Ru2 N3 -131.77(16)
C62 C57 Ru2 N3 -13.0(3)
C56 C57 Ru2 N4 -109.5(4)
C53 C57 Ru2 N4 9.8(5)
C62 C57 Ru2 N4 128.6(4)
C56 C57 Ru2 C53 -119.3(2)
C62 C57 Ru2 C53 118.8(4)
C56 C57 Ru2 C55 -38.40(18)
C53 C57 Ru2 C55 80.91(18)
C62 C57 Ru2 C55 -160.3(3)
C53 C57 Ru2 C56 119.3(2)
C62 C57 Ru2 C56 -121.9(4)
C56 C57 Ru2 C54 -80.67(19)
C53 C57 Ru2 C54 38.64(16)
C62 C57 Ru2 C54 157.4(3)
